data_7045407
loop_
_publ_author_name
'Lin, Hsiu-Jung'
'Lutz, Sean'
'O'Kane, Catherine'
'Zeller, Matthias'
'Chen, Chun-Hsing'
'Al Assil, Talal'
'Lee, Wei-Tsung'

_publ_section_title
;
 Synthesis and characterization of an iron complex bearing a hemilabile
 NNN-pincer for catalytic hydrosilylation of organic carbonyl compounds.
;
_journal_issue 10
_journal_name_full 'Dalton transactions (Cambridge, England : 2003)'
_journal_page_first 3243
_journal_page_last 3247
_journal_paper_doi 10.1039/c7dt04928e
_journal_volume 47
_journal_year 2018
_chemical_formula_sum 'C68 H86 Fe2 N10'
_chemical_formula_weight 1155.16
_space_group_crystal_system triclinic
_space_group_IT_number 2
_space_group_name_Hall '-P 1'
_space_group_name_H-M_alt 'P -1'
_symmetry_space_group_name_Hall '-P 1'
_symmetry_space_group_name_H-M 'P -1'
_atom_sites_solution_hydrogens geom
_atom_sites_solution_primary direct
_atom_sites_solution_secondary difmap
_audit_creation_method SHELXL-2014/7
_audit_update_record
;
2017-01-06 deposited with the CCDC.
2018-01-26 downloaded from the CCDC.
;
_cell_angle_alpha 108.574(3)
_cell_angle_beta 101.586(4)
_cell_angle_gamma 98.224(4)
_cell_formula_units_Z 1
_cell_length_a 10.6257(7)
_cell_length_b 11.7461(7)
_cell_length_c 13.3730(9)
_cell_measurement_reflns_used 9471
_cell_measurement_temperature 100(2)
_cell_measurement_theta_max 30.5407
_cell_measurement_theta_min 2.2448
_cell_volume 1510.91(18)
_computing_cell_refinement 'SAINT V8.34A (Bruker, 2014)'
_computing_data_collection 'Apex2 v2014.11 (Bruker, 2014)'
_computing_data_reduction 'SAINT V8.34A (Bruker, 2014)'
_computing_structure_refinement
;  
SHELXL-2014/7 (Sheldrick, 2014), 
SHELXLE Rev714 (H\"ubschle et al., 2011)
;
_computing_structure_solution 'SHELXS-97 (Sheldrick, 2008)'
_diffrn_ambient_temperature 100(2)
_diffrn_measured_fraction_theta_full 0.999
_diffrn_measured_fraction_theta_max 0.999
_diffrn_measurement_device_type 'Bruker AXS D8 Quest CMOS diffractometer'
_diffrn_measurement_method 'omega and phi scans'
_diffrn_radiation_monochromator 'laterally graded multilayer (Goebel) mirror'
_diffrn_radiation_type MoK\a
_diffrn_radiation_wavelength 0.71073
_diffrn_reflns_av_R_equivalents 0.0845
_diffrn_reflns_av_unetI/netI 0.0497
_diffrn_reflns_Laue_measured_fraction_full 0.999
_diffrn_reflns_Laue_measured_fraction_max 0.999
_diffrn_reflns_limit_h_max 13
_diffrn_reflns_limit_h_min -14
_diffrn_reflns_limit_k_max 14
_diffrn_reflns_limit_k_min -15
_diffrn_reflns_limit_l_max 17
_diffrn_reflns_limit_l_min 0
_diffrn_reflns_number 75126
_diffrn_reflns_point_group_measured_fraction_full 0.999
_diffrn_reflns_point_group_measured_fraction_max 0.999
_diffrn_reflns_theta_full 25.242
_diffrn_reflns_theta_max 28.282
_diffrn_reflns_theta_min 2.246
_diffrn_source 'I-mu-S microsource X-ray tube'
_exptl_absorpt_coefficient_mu 0.530
_exptl_absorpt_correction_T_max 0.746070
_exptl_absorpt_correction_T_min 0.491463
_exptl_absorpt_correction_type multi-scan
_exptl_absorpt_process_details 'TWINABS (Sheldrick, 2012)'
_exptl_crystal_colour red
_exptl_crystal_density_diffrn 1.270
_exptl_crystal_description plate
_exptl_crystal_F_000 616
_exptl_crystal_size_max 0.21
_exptl_crystal_size_mid 0.18
_exptl_crystal_size_min 0.07
_refine_diff_density_max 0.682
_refine_diff_density_min -0.952
_refine_diff_density_rms 0.101
_refine_ls_extinction_method none
_refine_ls_goodness_of_fit_ref 1.111
_refine_ls_hydrogen_treatment constr
_refine_ls_matrix_type full
_refine_ls_number_parameters 374
_refine_ls_number_reflns 7475
_refine_ls_number_restraints 0
_refine_ls_restrained_S_all 1.111
_refine_ls_R_factor_all 0.0678
_refine_ls_R_factor_gt 0.0566
_refine_ls_shift/su_max 0.001
_refine_ls_shift/su_mean 0.000
_refine_ls_structure_factor_coef Fsqd
_refine_ls_weighting_details 'w=1/[\s^2^(Fo^2^)+(0.0331P)^2^+4.0051P] where P=(Fo^2^+2Fc^2^)/3'
_refine_ls_weighting_scheme calc
_refine_ls_wR_factor_gt 0.1283
_refine_ls_wR_factor_ref 0.1383
_reflns_Friedel_coverage 0.000
_reflns_number_gt 6811
_reflns_number_total 7475
_reflns_threshold_expression 'I > 2\s(I)'
_cod_data_source_file c7dt04928e2.cif
_cod_data_source_block Quest15mz333_0m
_cod_depositor_comments 'Adding full bibliography for 7045406--7045408.cif.'
_cod_original_cell_volume 1510.91(17)
_cod_database_code 7045407
_shelx_shelxl_version_number 2014/7
_shelx_space_group_comment
;
The symmetry employed for this shelxl refinement is uniquely defined
by the following loop, which should always be used as a source of
symmetry information in preference to the above space-group names.
They are only intended as comments.
;

loop_
_space_group_symop_operation_xyz
'x, y, z'
'-x, -y, -z'

loop_
_atom_site_label
_atom_site_type_symbol
_atom_site_fract_x
_atom_site_fract_y
_atom_site_fract_z
_atom_site_U_iso_or_equiv
_atom_site_adp_type
_atom_site_occupancy
_atom_site_site_symmetry_order
_atom_site_calc_flag
_atom_site_refinement_flags_posn
_atom_site_refinement_flags_adp
Fe1 Fe 1.04178(4) 0.09938(4) -0.02443(4) 0.01017(10) Uani 1 1 d . .
N1 N 1.1043(3) 0.1425(2) 0.3153(2) 0.0121(5) Uani 1 1 d . .
N2 N 1.0456(3) 0.1514(2) 0.21845(19) 0.0091(4) Uani 1 1 d . .
N3 N 0.9686(3) 0.2418(2) 0.03871(19) 0.0095(4) Uani 1 1 d . .
N4 N 1.0469(3) 0.2796(2) -0.15201(19) 0.0105(4) Uani 1 1 d . .
N5 N 1.1097(2) 0.1975(2) -0.1188(2) 0.0101(5) Uani 1 1 d . .
C1 C 1.0833(3) 0.0793(3) 0.1289(2) 0.0119(5) Uani 1 1 d . .
C2 C 1.1728(3) 0.0225(3) 0.1779(2) 0.0111(5) Uani 1 1 d . .
H2 H 1.2193 -0.0335 0.1413 0.013 Uiso 1 1 calc R U
C3 C 1.1813(3) 0.0634(3) 0.2906(2) 0.0116(5) Uani 1 1 d . .
C4 C 1.2597(3) 0.0294(3) 0.3806(2) 0.0142(6) Uani 1 1 d . .
C5 C 1.3297(3) 0.1460(3) 0.4793(3) 0.0197(7) Uani 1 1 d . .
H5A H 1.3870 0.2011 0.4571 0.030 Uiso 1 1 calc R U
H5B H 1.3830 0.1239 0.5362 0.030 Uiso 1 1 calc R U
H5C H 1.2641 0.1879 0.5080 0.030 Uiso 1 1 calc R U
C6 C 1.1656(4) -0.0533(3) 0.4145(3) 0.0256(8) Uani 1 1 d . .
H6A H 1.1198 -0.1279 0.3513 0.038 Uiso 1 1 calc R U
H6B H 1.1009 -0.0089 0.4419 0.038 Uiso 1 1 calc R U
H6C H 1.2157 -0.0763 0.4723 0.038 Uiso 1 1 calc R U
C7 C 1.3608(4) -0.0400(4) 0.3383(3) 0.0287(8) Uani 1 1 d . .
H7A H 1.3152 -0.1139 0.2744 0.043 Uiso 1 1 calc R U
H7B H 1.4098 -0.0639 0.3958 0.043 Uiso 1 1 calc R U
H7C H 1.4222 0.0134 0.3177 0.043 Uiso 1 1 calc R U
C8 C 0.9567(3) 0.2308(2) 0.2191(2) 0.0098(5) Uani 1 1 d . .
C9 C 0.9056(3) 0.2769(3) 0.3086(2) 0.0113(5) Uani 1 1 d . .
H9 H 0.9331 0.2558 0.3713 0.014 Uiso 1 1 calc R U
C10 C 0.8152(3) 0.3532(3) 0.3092(2) 0.0113(5) Uani 1 1 d . .
C11 C 0.7754(3) 0.3844(3) 0.2168(2) 0.0114(5) Uani 1 1 d . .
H11 H 0.7116 0.4331 0.2144 0.014 Uiso 1 1 calc R U
C12 C 0.8295(3) 0.3441(3) 0.1285(2) 0.0099(5) Uani 1 1 d . .
C13 C 0.9208(3) 0.2674(3) 0.1298(2) 0.0106(5) Uani 1 1 d . .
C14 C 0.9121(3) 0.3062(3) -0.0201(2) 0.0104(5) Uani 1 1 d . .
C15 C 0.8201(3) 0.3661(3) 0.0264(2) 0.0107(5) Uani 1 1 d . .
C16 C 0.7444(3) 0.4279(3) -0.0273(2) 0.0118(5) Uani 1 1 d . .
H16 H 0.6826 0.4678 0.0043 0.014 Uiso 1 1 calc R U
C17 C 0.7601(3) 0.4306(3) -0.1272(2) 0.0117(5) Uani 1 1 d . .
C18 C 0.8591(3) 0.3790(3) -0.1684(2) 0.0121(5) Uani 1 1 d . .
H18 H 0.8728 0.3849 -0.2348 0.015 Uiso 1 1 calc R U
C19 C 0.9375(3) 0.3196(3) -0.1152(2) 0.0106(5) Uani 1 1 d . .
C20 C 0.7568(3) 0.3988(3) 0.4075(2) 0.0138(6) Uani 1 1 d . .
C21 C 0.8338(4) 0.3793(4) 0.5083(3) 0.0247(7) Uani 1 1 d . .
H21A H 0.8268 0.2910 0.4928 0.037 Uiso 1 1 calc R U
H21B H 0.7973 0.4138 0.5702 0.037 Uiso 1 1 calc R U
H21C H 0.9267 0.4208 0.5264 0.037 Uiso 1 1 calc R U
C22 C 0.6136(3) 0.3269(4) 0.3764(3) 0.0247(7) Uani 1 1 d . .
H22A H 0.5651 0.3323 0.3081 0.037 Uiso 1 1 calc R U
H22B H 0.5720 0.3622 0.4348 0.037 Uiso 1 1 calc R U
H22C H 0.6122 0.2404 0.3666 0.037 Uiso 1 1 calc R U
C23 C 0.7582(4) 0.5365(3) 0.4379(3) 0.0224(7) Uani 1 1 d . .
H23A H 0.7055 0.5503 0.3756 0.034 Uiso 1 1 calc R U
H23B H 0.8492 0.5833 0.4571 0.034 Uiso 1 1 calc R U
H23C H 0.7209 0.5638 0.5006 0.034 Uiso 1 1 calc R U
C24 C 0.6690(3) 0.4843(3) -0.1965(2) 0.0135(6) Uani 1 1 d . .
C25 C 0.5746(3) 0.5438(3) -0.1348(3) 0.0217(7) Uani 1 1 d . .
H25A H 0.5191 0.5785 -0.1799 0.033 Uiso 1 1 calc R U
H25B H 0.6254 0.6096 -0.0662 0.033 Uiso 1 1 calc R U
H25C H 0.5187 0.4814 -0.1189 0.033 Uiso 1 1 calc R U
C26 C 0.7482(3) 0.5829(3) -0.2252(3) 0.0190(6) Uani 1 1 d . .
H26A H 0.8144 0.5492 -0.2599 0.029 Uiso 1 1 calc R U
H26B H 0.7923 0.6541 -0.1584 0.029 Uiso 1 1 calc R U
H26C H 0.6888 0.6087 -0.2757 0.029 Uiso 1 1 calc R U
C27 C 0.5874(3) 0.3794(3) -0.3018(3) 0.0187(6) Uani 1 1 d . .
H27A H 0.5329 0.4131 -0.3485 0.028 Uiso 1 1 calc R U
H27B H 0.5306 0.3199 -0.2835 0.028 Uiso 1 1 calc R U
H27C H 0.6467 0.3381 -0.3407 0.028 Uiso 1 1 calc R U
C28 C 1.1104(3) 0.3242(3) -0.2142(3) 0.0147(6) Uani 1 1 d . .
H28 H 1.0859 0.3821 -0.2461 0.018 Uiso 1 1 calc R U
C29 C 1.2166(3) 0.2710(3) -0.2232(3) 0.0166(6) Uani 1 1 d . .
H29 H 1.2790 0.2840 -0.2626 0.020 Uiso 1 1 calc R U
C30 C 1.2139(3) 0.1934(3) -0.1623(2) 0.0127(6) Uani 1 1 d . .
C31 C 1.3076(3) 0.1107(3) -0.1485(3) 0.0141(6) Uani 1 1 d . .
C32 C 1.4511(3) 0.1844(3) -0.1139(3) 0.0219(7) Uani 1 1 d . .
H32A H 1.5111 0.1288 -0.1108 0.033 Uiso 1 1 calc R U
H32B H 1.4685 0.2486 -0.0417 0.033 Uiso 1 1 calc R U
H32C H 1.4650 0.2227 -0.1673 0.033 Uiso 1 1 calc R U
C33 C 1.2837(4) 0.0080(3) -0.2611(3) 0.0236(7) Uani 1 1 d . .
H33A H 1.3085 0.0443 -0.3129 0.035 Uiso 1 1 calc R U
H33B H 1.1902 -0.0337 -0.2880 0.035 Uiso 1 1 calc R U
H33C H 1.3371 -0.0517 -0.2537 0.035 Uiso 1 1 calc R U
C34 C 1.2881(3) 0.0538(3) -0.0632(3) 0.0195(7) Uani 1 1 d . .
H34A H 1.1999 -0.0001 -0.0875 0.029 Uiso 1 1 calc R U
H34B H 1.2973 0.1193 0.0067 0.029 Uiso 1 1 calc R U
H34C H 1.3546 0.0054 -0.0541 0.029 Uiso 1 1 calc R U

loop_
_atom_site_aniso_label
_atom_site_aniso_U_11
_atom_site_aniso_U_22
_atom_site_aniso_U_33
_atom_site_aniso_U_23
_atom_site_aniso_U_13
_atom_site_aniso_U_12
Fe1 0.01184(19) 0.01036(19) 0.00898(19) 0.00356(14) 0.00339(16) 0.00339(16)
N1 0.0117(12) 0.0144(12) 0.0102(12) 0.0048(9) 0.0007(9) 0.0050(10)
N2 0.0097(10) 0.0114(10) 0.0085(11) 0.0058(9) 0.0028(9) 0.0036(9)
N3 0.0112(11) 0.0113(11) 0.0066(10) 0.0034(8) 0.0020(9) 0.0045(9)
N4 0.0112(11) 0.0107(11) 0.0112(11) 0.0045(9) 0.0038(10) 0.0048(10)
N5 0.0107(11) 0.0095(11) 0.0100(11) 0.0026(9) 0.0031(9) 0.0035(9)
C1 0.0113(13) 0.0099(12) 0.0156(14) 0.0035(11) 0.0071(11) 0.0037(10)
C2 0.0108(13) 0.0130(13) 0.0103(13) 0.0040(11) 0.0028(10) 0.0051(11)
C3 0.0090(13) 0.0118(13) 0.0119(13) 0.0034(11) 0.0004(10) 0.0007(10)
C4 0.0151(14) 0.0150(14) 0.0108(13) 0.0036(11) -0.0007(11) 0.0064(11)
C5 0.0180(15) 0.0190(15) 0.0142(15) 0.0016(12) -0.0050(12) 0.0030(12)
C6 0.0319(19) 0.0210(16) 0.0173(16) 0.0102(14) -0.0049(14) -0.0057(14)
C7 0.0297(19) 0.035(2) 0.0228(18) 0.0077(15) 0.0007(15) 0.0251(17)
C8 0.0088(11) 0.0093(12) 0.0096(12) 0.0024(10) 0.0003(10) 0.0020(10)
C9 0.0121(13) 0.0134(13) 0.0098(13) 0.0057(11) 0.0025(11) 0.0040(11)
C10 0.0114(13) 0.0128(13) 0.0127(13) 0.0061(11) 0.0064(11) 0.0035(11)
C11 0.0093(13) 0.0148(13) 0.0128(13) 0.0069(11) 0.0041(11) 0.0046(11)
C12 0.0083(12) 0.0091(12) 0.0110(13) 0.0037(10) 0.0011(10) -0.0003(10)
C13 0.0091(12) 0.0110(13) 0.0104(13) 0.0028(10) 0.0015(10) 0.0020(10)
C14 0.0093(12) 0.0103(12) 0.0106(13) 0.0027(10) 0.0014(10) 0.0034(10)
C15 0.0105(13) 0.0104(12) 0.0096(13) 0.0019(10) 0.0029(10) 0.0006(10)
C16 0.0089(13) 0.0119(13) 0.0125(13) 0.0025(11) 0.0010(10) 0.0032(10)
C17 0.0103(13) 0.0121(13) 0.0100(13) 0.0035(11) -0.0016(10) 0.0013(10)
C18 0.0129(13) 0.0137(13) 0.0092(13) 0.0043(11) 0.0019(11) 0.0023(11)
C19 0.0084(13) 0.0121(12) 0.0100(13) 0.0021(10) 0.0027(10) 0.0024(10)
C20 0.0166(14) 0.0161(14) 0.0127(14) 0.0071(12) 0.0069(11) 0.0069(11)
C21 0.0336(19) 0.037(2) 0.0126(15) 0.0119(15) 0.0135(14) 0.0199(17)
C22 0.0201(17) 0.0322(19) 0.0290(18) 0.0134(15) 0.0164(15) 0.0084(14)
C23 0.0312(19) 0.0205(16) 0.0203(17) 0.0059(14) 0.0145(14) 0.0125(14)
C24 0.0123(13) 0.0159(14) 0.0108(13) 0.0046(11) 0.0002(11) 0.0032(11)
C25 0.0219(17) 0.0322(19) 0.0169(16) 0.0126(14) 0.0043(13) 0.0163(15)
C26 0.0181(15) 0.0184(15) 0.0215(16) 0.0113(13) 0.0014(13) 0.0030(12)
C27 0.0159(15) 0.0224(16) 0.0145(15) 0.0072(13) -0.0009(12) -0.0002(12)
C28 0.0159(14) 0.0152(14) 0.0162(14) 0.0084(12) 0.0069(12) 0.0034(12)
C29 0.0179(15) 0.0162(14) 0.0201(15) 0.0086(12) 0.0105(12) 0.0048(12)
C30 0.0091(13) 0.0126(13) 0.0152(14) 0.0028(11) 0.0059(11) 0.0002(10)
C31 0.0122(13) 0.0138(14) 0.0183(15) 0.0049(12) 0.0090(12) 0.0042(11)
C32 0.0135(15) 0.0228(16) 0.0317(19) 0.0094(14) 0.0116(14) 0.0039(13)
C33 0.0295(18) 0.0172(16) 0.0247(18) 0.0041(14) 0.0116(15) 0.0086(14)
C34 0.0154(15) 0.0253(17) 0.0254(17) 0.0145(14) 0.0107(13) 0.0081(13)

loop_
_atom_type_symbol
_atom_type_description
_atom_type_scat_dispersion_real
_atom_type_scat_dispersion_imag
_atom_type_scat_source
C C 0.0033 0.0016 'International Tables Vol C Tables 4.2.6.8 and 6.1.1.4'
H H 0.0000 0.0000 'International Tables Vol C Tables 4.2.6.8 and 6.1.1.4'
Fe Fe 0.3463 0.8444 'International Tables Vol C Tables 4.2.6.8 and 6.1.1.4'
N N 0.0061 0.0033 'International Tables Vol C Tables 4.2.6.8 and 6.1.1.4'

loop_
_geom_angle_atom_site_label_1
_geom_angle_atom_site_label_2
_geom_angle_atom_site_label_3
_geom_angle
_geom_angle_site_symmetry_1
_geom_angle_site_symmetry_3
N3 Fe1 C1 88.91(10) . .
N3 Fe1 N5 85.86(10) . .
C1 Fe1 N5 144.25(10) . .
N3 Fe1 C1 121.99(11) . 2_755
C1 Fe1 C1 101.77(10) . 2_755
N5 Fe1 C1 110.94(10) . 2_755
N3 Fe1 Fe1 114.30(8) . 2_755
C1 Fe1 Fe1 51.98(8) . 2_755
N5 Fe1 Fe1 157.04(7) . 2_755
C1 Fe1 Fe1 49.80(8) 2_755 2_755
C3 N1 N2 105.2(2) . .
N1 N2 C1 114.0(2) . .
N1 N2 C8 118.2(2) . .
C1 N2 C8 127.8(2) . .
C14 N3 C13 105.3(2) . .
C14 N3 Fe1 123.76(19) . .
C13 N3 Fe1 127.08(19) . .
C28 N4 N5 110.7(2) . .
C28 N4 C19 125.5(2) . .
N5 N4 C19 123.5(2) . .
C30 N5 N4 105.3(2) . .
C30 N5 Fe1 130.5(2) . .
N4 N5 Fe1 124.17(18) . .
N2 C1 C2 102.1(2) . .
N2 C1 Fe1 123.1(2) . .
C2 C1 Fe1 133.2(2) . .
N2 C1 Fe1 119.4(2) . 2_755
C2 C1 Fe1 90.71(18) . 2_755
Fe1 C1 Fe1 78.23(10) . 2_755
C3 C2 C1 108.1(3) . .
C3 C2 H2 125.9 . .
C1 C2 H2 125.9 . .
N1 C3 C2 110.5(3) . .
N1 C3 C4 119.2(3) . .
C2 C3 C4 130.2(3) . .
C3 C4 C5 109.7(3) . .
C3 C4 C7 109.5(3) . .
C5 C4 C7 110.0(3) . .
C3 C4 C6 109.0(3) . .
C5 C4 C6 109.2(3) . .
C7 C4 C6 109.4(3) . .
C4 C5 H5A 109.5 . .
C4 C5 H5B 109.5 . .
H5A C5 H5B 109.5 . .
C4 C5 H5C 109.5 . .
H5A C5 H5C 109.5 . .
H5B C5 H5C 109.5 . .
C4 C6 H6A 109.5 . .
C4 C6 H6B 109.5 . .
H6A C6 H6B 109.5 . .
C4 C6 H6C 109.5 . .
H6A C6 H6C 109.5 . .
H6B C6 H6C 109.5 . .
C4 C7 H7A 109.5 . .
C4 C7 H7B 109.5 . .
H7A C7 H7B 109.5 . .
C4 C7 H7C 109.5 . .
H7A C7 H7C 109.5 . .
H7B C7 H7C 109.5 . .
C13 C8 C9 118.2(3) . .
C13 C8 N2 119.9(2) . .
C9 C8 N2 121.8(2) . .
C8 C9 C10 122.3(3) . .
C8 C9 H9 118.8 . .
C10 C9 H9 118.8 . .
C11 C10 C9 118.7(3) . .
C11 C10 C20 120.2(3) . .
C9 C10 C20 121.1(3) . .
C12 C11 C10 120.1(3) . .
C12 C11 H11 120.0 . .
C10 C11 H11 120.0 . .
C11 C12 C13 120.2(3) . .
C11 C12 C15 134.8(3) . .
C13 C12 C15 105.0(2) . .
N3 C13 C8 127.4(3) . .
N3 C13 C12 112.2(3) . .
C8 C13 C12 120.4(3) . .
N3 C14 C19 127.8(3) . .
N3 C14 C15 112.7(3) . .
C19 C14 C15 119.5(3) . .
C16 C15 C14 120.7(3) . .
C16 C15 C12 134.6(3) . .
C14 C15 C12 104.7(2) . .
C17 C16 C15 119.6(3) . .
C17 C16 H16 120.2 . .
C15 C16 H16 120.2 . .
C16 C17 C18 119.1(3) . .
C16 C17 C24 122.0(3) . .
C18 C17 C24 118.9(3) . .
C19 C18 C17 122.1(3) . .
C19 C18 H18 118.9 . .
C17 C18 H18 118.9 . .
C18 C19 C14 118.4(3) . .
C18 C19 N4 121.1(3) . .
C14 C19 N4 120.4(2) . .
C21 C20 C23 108.2(3) . .
C21 C20 C22 108.6(3) . .
C23 C20 C22 108.7(3) . .
C21 C20 C10 111.8(3) . .
C23 C20 C10 110.7(2) . .
C22 C20 C10 108.8(3) . .
C20 C21 H21A 109.5 . .
C20 C21 H21B 109.5 . .
H21A C21 H21B 109.5 . .
C20 C21 H21C 109.5 . .
H21A C21 H21C 109.5 . .
H21B C21 H21C 109.5 . .
C20 C22 H22A 109.5 . .
C20 C22 H22B 109.5 . .
H22A C22 H22B 109.5 . .
C20 C22 H22C 109.5 . .
H22A C22 H22C 109.5 . .
H22B C22 H22C 109.5 . .
C20 C23 H23A 109.5 . .
C20 C23 H23B 109.5 . .
H23A C23 H23B 109.5 . .
C20 C23 H23C 109.5 . .
H23A C23 H23C 109.5 . .
H23B C23 H23C 109.5 . .
C26 C24 C25 107.5(3) . .
C26 C24 C27 109.6(3) . .
C25 C24 C27 108.5(3) . .
C26 C24 C17 111.3(2) . .
C25 C24 C17 111.1(2) . .
C27 C24 C17 108.7(2) . .
C24 C25 H25A 109.5 . .
C24 C25 H25B 109.5 . .
H25A C25 H25B 109.5 . .
C24 C25 H25C 109.5 . .
H25A C25 H25C 109.5 . .
H25B C25 H25C 109.5 . .
C24 C26 H26A 109.5 . .
C24 C26 H26B 109.5 . .
H26A C26 H26B 109.5 . .
C24 C26 H26C 109.5 . .
H26A C26 H26C 109.5 . .
H26B C26 H26C 109.5 . .
C24 C27 H27A 109.5 . .
C24 C27 H27B 109.5 . .
H27A C27 H27B 109.5 . .
C24 C27 H27C 109.5 . .
H27A C27 H27C 109.5 . .
H27B C27 H27C 109.5 . .
N4 C28 C29 107.9(3) . .
N4 C28 H28 126.1 . .
C29 C28 H28 126.1 . .
C28 C29 C30 105.7(3) . .
C28 C29 H29 127.1 . .
C30 C29 H29 127.1 . .
N5 C30 C29 110.4(3) . .
N5 C30 C31 122.7(3) . .
C29 C30 C31 126.9(3) . .
C30 C31 C34 112.7(2) . .
C30 C31 C32 110.0(3) . .
C34 C31 C32 108.4(3) . .
C30 C31 C33 107.3(3) . .
C34 C31 C33 109.9(3) . .
C32 C31 C33 108.5(3) . .
C31 C32 H32A 109.5 . .
C31 C32 H32B 109.5 . .
H32A C32 H32B 109.5 . .
C31 C32 H32C 109.5 . .
H32A C32 H32C 109.5 . .
H32B C32 H32C 109.5 . .
C31 C33 H33A 109.5 . .
C31 C33 H33B 109.5 . .
H33A C33 H33B 109.5 . .
C31 C33 H33C 109.5 . .
H33A C33 H33C 109.5 . .
H33B C33 H33C 109.5 . .
C31 C34 H34A 109.5 . .
C31 C34 H34B 109.5 . .
H34A C34 H34B 109.5 . .
C31 C34 H34C 109.5 . .
H34A C34 H34C 109.5 . .
H34B C34 H34C 109.5 . .

loop_
_geom_bond_atom_site_label_1
_geom_bond_atom_site_label_2
_geom_bond_distance
_geom_bond_site_symmetry_2
Fe1 N3 1.962(2) .
Fe1 C1 2.105(3) .
Fe1 N5 2.120(2) .
Fe1 C1 2.171(3) 2_755
Fe1 Fe1 2.6978(9) 2_755
N1 C3 1.332(4) .
N1 N2 1.362(3) .
N2 C1 1.398(4) .
N2 C8 1.418(4) .
N3 C14 1.368(4) .
N3 C13 1.376(4) .
N4 C28 1.350(4) .
N4 N5 1.382(3) .
N4 C19 1.434(4) .
N5 C30 1.349(4) .
C1 C2 1.410(4) .
C1 Fe1 2.171(3) 2_755
C2 C3 1.408(4) .
C2 H2 0.9500 .
C3 C4 1.516(4) .
C4 C5 1.528(4) .
C4 C7 1.529(4) .
C4 C6 1.529(5) .
C5 H5A 0.9800 .
C5 H5B 0.9800 .
C5 H5C 0.9800 .
C6 H6A 0.9800 .
C6 H6B 0.9800 .
C6 H6C 0.9800 .
C7 H7A 0.9800 .
C7 H7B 0.9800 .
C7 H7C 0.9800 .
C8 C13 1.395(4) .
C8 C9 1.398(4) .
C9 C10 1.404(4) .
C9 H9 0.9500 .
C10 C11 1.400(4) .
C10 C20 1.541(4) .
C11 C12 1.395(4) .
C11 H11 0.9500 .
C12 C13 1.416(4) .
C12 C15 1.455(4) .
C14 C19 1.403(4) .
C14 C15 1.414(4) .
C15 C16 1.399(4) .
C16 C17 1.389(4) .
C16 H16 0.9500 .
C17 C18 1.407(4) .
C17 C24 1.542(4) .
C18 C19 1.389(4) .
C18 H18 0.9500 .
C20 C21 1.532(4) .
C20 C23 1.533(4) .
C20 C22 1.535(5) .
C21 H21A 0.9800 .
C21 H21B 0.9800 .
C21 H21C 0.9800 .
C22 H22A 0.9800 .
C22 H22B 0.9800 .
C22 H22C 0.9800 .
C23 H23A 0.9800 .
C23 H23B 0.9800 .
C23 H23C 0.9800 .
C24 C26 1.527(4) .
C24 C25 1.531(4) .
C24 C27 1.534(4) .
C25 H25A 0.9800 .
C25 H25B 0.9800 .
C25 H25C 0.9800 .
C26 H26A 0.9800 .
C26 H26B 0.9800 .
C26 H26C 0.9800 .
C27 H27A 0.9800 .
C27 H27B 0.9800 .
C27 H27C 0.9800 .
C28 C29 1.374(4) .
C28 H28 0.9500 .
C29 C30 1.404(4) .
C29 H29 0.9500 .
C30 C31 1.512(4) .
C31 C34 1.528(4) .
C31 C32 1.540(4) .
C31 C33 1.545(4) .
C32 H32A 0.9800 .
C32 H32B 0.9800 .
C32 H32C 0.9800 .
C33 H33A 0.9800 .
C33 H33B 0.9800 .
C33 H33C 0.9800 .
C34 H34A 0.9800 .
C34 H34B 0.9800 .
C34 H34C 0.9800 .

loop_
_geom_torsion_atom_site_label_1
_geom_torsion_atom_site_label_2
_geom_torsion_atom_site_label_3
_geom_torsion_atom_site_label_4
_geom_torsion
_geom_torsion_site_symmetry_1
_geom_torsion_site_symmetry_4
C3 N1 N2 C1 -0.4(3) . .
C3 N1 N2 C8 -179.8(2) . .
C28 N4 N5 C30 0.2(3) . .
C19 N4 N5 C30 -174.0(3) . .
C28 N4 N5 Fe1 -177.7(2) . .
C19 N4 N5 Fe1 8.1(4) . .
N1 N2 C1 C2 0.1(3) . .
C8 N2 C1 C2 179.4(3) . .
N1 N2 C1 Fe1 -167.10(19) . .
C8 N2 C1 Fe1 12.2(4) . .
N1 N2 C1 Fe1 97.8(3) . 2_755
C8 N2 C1 Fe1 -82.8(3) . 2_755
N2 C1 C2 C3 0.3(3) . .
Fe1 C1 C2 C3 165.5(2) . .
Fe1 C1 C2 C3 -120.0(2) 2_755 .
N2 N1 C3 C2 0.6(3) . .
N2 N1 C3 C4 -178.5(3) . .
C1 C2 C3 N1 -0.6(3) . .
C1 C2 C3 C4 178.3(3) . .
N1 C3 C4 C5 -47.5(4) . .
C2 C3 C4 C5 133.7(3) . .
N1 C3 C4 C7 -168.3(3) . .
C2 C3 C4 C7 12.9(5) . .
N1 C3 C4 C6 72.1(4) . .
C2 C3 C4 C6 -106.8(4) . .
N1 N2 C8 C13 163.6(3) . .
C1 N2 C8 C13 -15.8(4) . .
N1 N2 C8 C9 -14.8(4) . .
C1 N2 C8 C9 165.9(3) . .
C13 C8 C9 C10 3.2(4) . .
N2 C8 C9 C10 -178.4(3) . .
C8 C9 C10 C11 -0.3(4) . .
C8 C9 C10 C20 177.8(3) . .
C9 C10 C11 C12 -2.6(4) . .
C20 C10 C11 C12 179.3(3) . .
C10 C11 C12 C13 2.5(4) . .
C10 C11 C12 C15 -174.1(3) . .
C14 N3 C13 C8 -174.9(3) . .
Fe1 N3 C13 C8 26.9(4) . .
C14 N3 C13 C12 2.3(3) . .
Fe1 N3 C13 C12 -155.9(2) . .
C9 C8 C13 N3 173.7(3) . .
N2 C8 C13 N3 -4.6(5) . .
C9 C8 C13 C12 -3.2(4) . .
N2 C8 C13 C12 178.4(3) . .
C11 C12 C13 N3 -177.0(3) . .
C15 C12 C13 N3 0.6(3) . .
C11 C12 C13 C8 0.5(4) . .
C15 C12 C13 C8 178.0(3) . .
C13 N3 C14 C19 174.0(3) . .
Fe1 N3 C14 C19 -26.9(4) . .
C13 N3 C14 C15 -4.6(3) . .
Fe1 N3 C14 C15 154.6(2) . .
N3 C14 C15 C16 -174.7(3) . .
C19 C14 C15 C16 6.6(4) . .
N3 C14 C15 C12 4.9(3) . .
C19 C14 C15 C12 -173.8(3) . .
C11 C12 C15 C16 -6.7(6) . .
C13 C12 C15 C16 176.3(3) . .
C11 C12 C15 C14 173.9(3) . .
C13 C12 C15 C14 -3.2(3) . .
C14 C15 C16 C17 -0.2(4) . .
C12 C15 C16 C17 -179.6(3) . .
C15 C16 C17 C18 -4.8(4) . .
C15 C16 C17 C24 172.9(3) . .
C16 C17 C18 C19 3.4(4) . .
C24 C17 C18 C19 -174.4(3) . .
C17 C18 C19 C14 3.1(4) . .
C17 C18 C19 N4 -173.1(3) . .
N3 C14 C19 C18 173.6(3) . .
C15 C14 C19 C18 -8.0(4) . .
N3 C14 C19 N4 -10.2(5) . .
C15 C14 C19 N4 168.3(3) . .
C28 N4 C19 C18 21.5(4) . .
N5 N4 C19 C18 -165.2(3) . .
C28 N4 C19 C14 -154.6(3) . .
N5 N4 C19 C14 18.7(4) . .
C11 C10 C20 C21 -167.5(3) . .
C9 C10 C20 C21 14.5(4) . .
C11 C10 C20 C23 -46.8(4) . .
C9 C10 C20 C23 135.2(3) . .
C11 C10 C20 C22 72.6(4) . .
C9 C10 C20 C22 -105.4(3) . .
C16 C17 C24 C26 126.0(3) . .
C18 C17 C24 C26 -56.3(4) . .
C16 C17 C24 C25 6.2(4) . .
C18 C17 C24 C25 -176.1(3) . .
C16 C17 C24 C27 -113.2(3) . .
C18 C17 C24 C27 64.5(3) . .
N5 N4 C28 C29 0.3(3) . .
C19 N4 C28 C29 174.3(3) . .
N4 C28 C29 C30 -0.6(4) . .
N4 N5 C30 C29 -0.5(3) . .
Fe1 N5 C30 C29 177.1(2) . .
N4 N5 C30 C31 -178.1(3) . .
Fe1 N5 C30 C31 -0.4(4) . .
C28 C29 C30 N5 0.7(4) . .
C28 C29 C30 C31 178.1(3) . .
N5 C30 C31 C34 -11.4(4) . .
C29 C30 C31 C34 171.5(3) . .
N5 C30 C31 C32 -132.4(3) . .
C29 C30 C31 C32 50.5(4) . .
N5 C30 C31 C33 109.7(3) . .
C29 C30 C31 C33 -67.4(4) . .
